data_1527649
loop_
_publ_author_name
'Klevtsova, R.F.'
'Borisov, S.V.'

_publ_section_title
;
 Features of the crystal structure of Li2 Fe (W O4)2
;
_journal_name_full Kristallografiya
_journal_page_first 610
_journal_page_last 612
_journal_volume 14
_journal_year 1969
_chemical_formula_sum 'Fe Li2 O8 W2'
_chemical_name_systematic 'Li2 Fe (W O4)2'
_space_group_crystal_system triclinic
_space_group_IT_number 1
_space_group_name_Hall 'C 1'
_space_group_name_H-M_alt 'C 1'
_cell_angle_alpha 90
_cell_angle_beta 112.5
_cell_angle_gamma 90
_cell_formula_units_Z 1
_cell_length_a 10.3
_cell_length_b 4.97
_cell_length_c 5.93
_cell_volume 280.455
_citation_journal_id_ASTM KRISAJ
_cod_data_source_file Klevtsova_KRISAJ_1969_1879.cif
_cod_data_source_block Fe1Li2O8W2
_cod_original_cell_volume 280.4553
_cod_original_sg_symbol_H-M 'P 1 (a+b,a-b,-c)'
_cod_original_formula_sum 'Fe1 Li2 O8 W2'
_cod_database_code 1527649

loop_
_space_group_symop_id
_space_group_symop_operation_xyz
1 x,y,z
2 x+1/2,y+1/2,z

loop_
_atom_site_label
_atom_site_type_symbol
_atom_site_fract_x
_atom_site_fract_y
_atom_site_fract_z
_atom_site_occupancy
_atom_site_U_iso_or_equiv
O4 O-2 0.138 -0.303 0.331 1 0.0
O1 O-2 0.375 0.88 0.185 1 0.0
Li1 Li+1 0.502 0.513 0.253 1 0.0
W1 W+6 0.266 0.0039 0.3748 1 0.0
O3 O-2 0.362 0.325 0.459 1 0.0
O2 O-2 0.124 0.158 0.075 1 0.0
Fe1 Fe+2 0 0.5 0 0.5 0.0
